data_7043138
loop_
_publ_author_name
'Arnedo-S\'anchez, Leticia'
'Nonappa, Nonappa'
'Bhowmik, Sandip'
'Hietala, Sami'
'Puttreddy, Rakesh'
'Lahtinen, Manu'
'De Cola, Luisa'
'Rissanen, Kari'

_publ_section_title
;
 Rapid self-healing and anion selectivity in metallosupramolecular gels
 assisted by fluorine--fluorine interactions
;
_journal_name_full 'Dalton Trans.'
_journal_paper_doi 10.1039/C7DT00983F
_journal_year 2017
_chemical_formula_moiety 'C29 H15 F15 N4 O, C H4 O, H2 O'
_chemical_formula_sum 'C30 H21 F15 N4 O3'
_chemical_formula_weight 770.51
_space_group_crystal_system monoclinic
_space_group_IT_number 7
_space_group_name_Hall 'P -2yac'
_space_group_name_H-M_alt 'P 1 n 1'
_symmetry_space_group_name_Hall 'P -2yac'
_symmetry_space_group_name_H-M 'P 1 n 1'
_atom_sites_solution_hydrogens mixed
_audit_creation_date 2017-02-15
_audit_creation_method
;
Olex2 1.2
(compiled 2016.08.25 svn.r3337 for OlexSys, GUI svn.r5103)
;
_audit_update_record
;
2017-02-16 deposited with the CCDC.
2017-05-25 downloaded from the CCDC.
;
_cell_angle_alpha 90
_cell_angle_beta 99.363(10)
_cell_angle_gamma 90
_cell_formula_units_Z 2
_cell_length_a 5.5175(6)
_cell_length_b 31.498(3)
_cell_length_c 9.0538(9)
_cell_measurement_reflns_used 2246
_cell_measurement_temperature 119.97(12)
_cell_measurement_theta_max 66.8820
_cell_measurement_theta_min 4.1810
_cell_volume 1552.5(3)
_computing_cell_refinement 'CrysAlisPro 1.171.38.41 (Rigaku OD, 2015)'
_computing_data_collection 'CrysAlisPro 1.171.38.41 (Rigaku OD, 2015)'
_computing_data_reduction 'CrysAlisPro 1.171.38.41 (Rigaku OD, 2015)'
_computing_molecular_graphics 'Olex2 (Dolomanov et al., 2009)'
_computing_publication_material 'Olex2 (Dolomanov et al., 2009)'
_computing_structure_refinement 'ShelXL (Sheldrick, 2015)'
_diffrn_ambient_environment N~2~
_diffrn_ambient_temperature 119.97(12)
_diffrn_detector 'CCD plate'
_diffrn_detector_area_resol_mean 5.1977
_diffrn_detector_type Atlas
_diffrn_measured_fraction_theta_full 0.999
_diffrn_measured_fraction_theta_max 0.999
_diffrn_measurement_details
;
List of Runs (angles in degrees, time in seconds):

  # Type    Start    End  Width  t~exp~   \w     \q     \k     \f   Frames
#--------------------------------------------------------------------------
  1  \w   -116.00 -70.00   2.00    5.00    --  -41.90 -37.00-150.00   23
  2  \w    -70.00  30.00   2.00    5.00    --  -41.90  57.00 -90.00   50
  3  \w    -65.00  -9.00   2.00    5.00    --  -41.90 -77.00  90.00   28
  4  \w   -118.00 -10.00   2.00    5.00    --  -41.90 -77.00   0.00   54
  5  \w    -52.00 -14.00   2.00    5.00    --  -41.90 -57.00-180.00   19
  6  \w    -72.00 -18.00   2.00    5.00    --  -41.90 -37.00  60.00   27
  7  \w    -71.00 -13.00   2.00    5.00    --  -41.90 -77.00-180.00   29
  8  \w   -106.00 -78.00   2.00    5.00    --  -41.90 -77.00  90.00   14
  9  \w    -60.00 -20.00   2.00    5.00    --  -41.90 -37.00-150.00   20
 10  \w    -45.00  17.00   2.00    5.00    --  -41.90  42.00  27.00   31
 11  \w      1.00  83.00   2.00    5.00    --   41.90 -99.00  90.00   41
 12  \w     11.00  65.00   2.00    5.00    --   41.90  77.00 -60.00   27
 13  \w     75.00 117.00   2.00    5.00    --   41.90  77.00 -60.00   21
 14  \w     10.00  60.00   2.00    5.00    --   41.90  77.00  30.00   25
 15  \w     72.00 126.00   2.00   30.00    --  100.82  61.00 -60.00   27
 16  \w     73.00  99.00   2.00   30.00    --  100.82  61.00  60.00   13
 17  \w     68.00 176.00   2.00   30.00    --  100.82  77.00-120.00   54
 18  \w     95.00 171.00   2.00   30.00    --  100.82 125.00 -90.00   38
 19  \w     73.00 101.00   2.00   30.00    --  100.82  77.00 -60.00   14
 20  \w     70.00  96.00   2.00   30.00    --  100.82  71.00 -30.31   13
 21  \w     72.00 170.00   2.00   30.00    --  100.82  61.00  30.00   49
 22  \w     72.00 142.00   2.00   30.00    --  100.82  61.00-150.00   35
 23  \w     25.00 133.00   2.00   30.00    --  100.82 -77.00-120.00   54
 24  \w     73.00 115.00   2.00   30.00    --  100.82  61.00-180.00   21
 25  \w     69.00  97.00   2.00   30.00    --  100.82  77.00  90.00   14
 26  \w    140.00 174.00   2.00   30.00    --  100.82  77.00  90.00   17
 27  \w     68.00  96.00   2.00   30.00    --  100.82  77.00   0.00   14
 28  \w     69.00  95.00   2.00   30.00    --  100.82  77.00-180.00   13
 29  \w    109.00 173.00   2.00   30.00    --  100.82  63.00  77.28   32
 30  \w     68.00 134.00   2.00   30.00    --  100.82  77.00 120.00   33
 31  \w     72.00 100.00   2.00   30.00    --  100.82  61.00-120.00   14
 32  \w    139.00 167.00   2.00   30.00    --  100.82  61.00   0.00   14
 33  \w     18.00 108.00   2.00   30.00    --  100.82 -94.00-150.00   45
 34  \w     72.00 138.00   2.00   30.00    --  100.82  61.00   0.00   33
 35  \w     68.00  94.00   2.00   30.00    --  100.82  77.00 150.00   13
 36  \w     69.00  95.00   2.00   30.00    --  100.82  77.00  30.00   13
 37  \w    152.00 178.00   2.00   30.00    --  100.82  77.00  30.00   13
 38  \w     72.00 104.00   2.00   30.00    --  100.82  61.00  90.00   16
 39  \w     95.00 171.00   2.00   30.00    --  100.82 125.00 150.00   38
 40  \w    135.00 167.00   2.00   30.00    --  100.82  77.00 120.00   16
 41  \w     73.00 149.00   2.00   30.00    --  100.82  61.00 -30.00   38
 42  \w     72.00 100.00   2.00   30.00    --  100.82  61.00 120.00   14
 43  \w     28.00 122.00   2.00   30.00    --  100.82-125.00 120.00   47
 44  \w     71.00  97.00   2.00   30.00    --  100.82  63.00  77.28   13
 45  \w     69.00  95.00   2.00   30.00    --  100.82  73.00 137.46   13
 46  \w     69.00  95.00   2.00   30.00    --  100.82  74.00-103.45   13
;
_diffrn_measurement_device 'four-circle diffractometer'
_diffrn_measurement_device_type 'SuperNova, Dual, Cu at zero, Atlas'
_diffrn_measurement_method '\w scans'
_diffrn_orient_matrix_type 'CrysAlisPro convention (1999,Acta A55,543-557)'
_diffrn_orient_matrix_UB_11 -0.2257211000
_diffrn_orient_matrix_UB_12 -0.0169029000
_diffrn_orient_matrix_UB_13 0.0617320000
_diffrn_orient_matrix_UB_21 0.0995777000
_diffrn_orient_matrix_UB_22 0.0194682000
_diffrn_orient_matrix_UB_23 0.1541071000
_diffrn_orient_matrix_UB_31 -0.1383756000
_diffrn_orient_matrix_UB_32 0.0415596000
_diffrn_orient_matrix_UB_33 -0.0469583000
_diffrn_radiation_monochromator mirror
_diffrn_radiation_probe x-ray
_diffrn_radiation_type CuK\a
_diffrn_radiation_wavelength 1.54184
_diffrn_reflns_av_R_equivalents 0.0892
_diffrn_reflns_av_unetI/netI 0.0721
_diffrn_reflns_Laue_measured_fraction_full 0.999
_diffrn_reflns_Laue_measured_fraction_max 0.999
_diffrn_reflns_limit_h_max 6
_diffrn_reflns_limit_h_min -6
_diffrn_reflns_limit_k_max 37
_diffrn_reflns_limit_k_min -37
_diffrn_reflns_limit_l_max 10
_diffrn_reflns_limit_l_min -10
_diffrn_reflns_number 22314
_diffrn_reflns_point_group_measured_fraction_full 1.000
_diffrn_reflns_point_group_measured_fraction_max 1.000
_diffrn_reflns_theta_full 66.733
_diffrn_reflns_theta_max 66.733
_diffrn_reflns_theta_min 4.211
_diffrn_source 'micro-focus sealed X-ray tube'
_diffrn_source_type 'SuperNova (Cu) X-ray Source'
_exptl_absorpt_coefficient_mu 1.518
_exptl_absorpt_correction_T_max 1.00000
_exptl_absorpt_correction_T_min 0.83498
_exptl_absorpt_correction_type gaussian
_exptl_absorpt_process_details
;
CrysAlisPro 1.171.38.41 (Rigaku Oxford Diffraction, 2015)
Empirical absorption correction using spherical harmonics,
 implemented in SCALE3 ABSPACK scaling algorithm.
;
_exptl_crystal_colour colourless
_exptl_crystal_colour_primary colourless
_exptl_crystal_density_diffrn 1.648
_exptl_crystal_description needle
_exptl_crystal_F_000 776
_exptl_crystal_size_max 0.073
_exptl_crystal_size_mid 0.032
_exptl_crystal_size_min 0.024
_refine_diff_density_max 0.282
_refine_diff_density_min -0.209
_refine_diff_density_rms 0.047
_refine_ls_abs_structure_details
;
 Flack x determined using 1249 quotients [(I+)-(I-)]/[(I+)+(I-)]
 (Parsons, Flack and Wagner, Acta Cryst. B69 (2013) 249-259).
;
_refine_ls_abs_structure_Flack -0.31(18)
_refine_ls_extinction_method none
_refine_ls_goodness_of_fit_ref 1.053
_refine_ls_hydrogen_treatment constr
_refine_ls_matrix_type full
_refine_ls_number_parameters 585
_refine_ls_number_reflns 5503
_refine_ls_number_restraints 8
_refine_ls_restrained_S_all 1.052
_refine_ls_R_factor_all 0.1008
_refine_ls_R_factor_gt 0.0618
_refine_ls_shift/su_max 0.000
_refine_ls_shift/su_mean 0.000
_refine_ls_structure_factor_coef Fsqd
_refine_ls_weighting_details 'w=1/[\s^2^(Fo^2^)+(0.0615P)^2^+0.4509P] where P=(Fo^2^+2Fc^2^)/3'
_refine_ls_weighting_scheme calc
_refine_ls_wR_factor_gt 0.1401
_refine_ls_wR_factor_ref 0.1652
_reflns_Friedel_coverage 0.987
_reflns_Friedel_fraction_full 1.000
_reflns_Friedel_fraction_max 1.000
_reflns_number_gt 3646
_reflns_number_total 5503
_reflns_threshold_expression 'I > 2\s(I)'
_cod_data_source_file c7dt00983f2.cif
_cod_data_source_block 3_CH3OH_H2O
_cod_database_code 7043138
_chemical_oxdiff_formula 'C13 H14 N1 O4 F15'
_shelx_space_group_comment
;
The symmetry employed for this shelxl refinement is uniquely defined
by the following loop, which should always be used as a source of
symmetry information in preference to the above space-group names.
They are only intended as comments.
;
_reflns_odcompleteness_completeness 99.93
_reflns_odcompleteness_iscentric 1
_reflns_odcompleteness_theta 64.99
_olex2_refinement_description
;
1. Twinned data refinement
 Scales: 0.9(4) 0.1(4)
2. Fixed Uiso
 At 1.2 times of:
  All C(H) groups, All N(H) groups
 At 1.5 times of:
  All C(H,H,H) groups, All O(H) groups, All O(H,H) groups
3. Uiso/Uaniso restraints and constraints
Uanis(F10) \\sim Ueq: with sigma of 0.01 and sigma for terminal atoms of 0.02
4. Others
 Sof(F5)=Sof(F7)=1-FVAR(1)
 Sof(F6)=Sof(F8)=FVAR(1)
 Sof(F15)=Sof(F16)=1-FVAR(2)
 Sof(F13)=Sof(F14)=FVAR(2)
 Sof(F19)=Sof(F20)=Sof(C29)=1-FVAR(3)
 Sof(F17)=Sof(F18)=Sof(C28)=FVAR(3)
 Sof(F22)=Sof(F24)=Sof(F25)=1-FVAR(4)
 Sof(F21)=Sof(F23)=Sof(F26)=FVAR(4)
 Sof(F9)=Sof(F10)=1-FVAR(5)
 Sof(F11)=Sof(F12)=FVAR(5)
5.a Riding coordinates:
 O3(H3A,H3B)
5.b Aromatic/amide H refined with riding coordinates:
 N4(H4), C1(H1), C2(H2), C3(H3), C4(H4A), C7(H7), C9(H9), C12(H12), C13(H13),
 C14(H14), C15(H15), C17(H17), C18(H18), C20(H20), C21(H21)
5.c Idealised Me refined as rotating group:
 C31(H31A,H31B,H31C)
5.d Idealised tetrahedral OH refined as rotating group:
 O2(H2A)
;
_shelx_shelxl_version_number 2014/7
_olex2_submission_special_instructions 'No special instructions were received'
_oxdiff_exptl_absorpt_empirical_details
;
Empirical correction (ABSPACK) includes:
- Absorption correction using spherical harmonics
- Frame scaling
;
_oxdiff_exptl_absorpt_empirical_full_max 1.315
_oxdiff_exptl_absorpt_empirical_full_min 0.692

loop_
_space_group_symop_operation_xyz
'x, y, z'
'x+1/2, -y, z+1/2'

loop_
_atom_site_label
_atom_site_type_symbol
_atom_site_fract_x
_atom_site_fract_y
_atom_site_fract_z
_atom_site_U_iso_or_equiv
_atom_site_adp_type
_atom_site_occupancy
_atom_site_site_symmetry_order
_atom_site_calc_flag
_atom_site_refinement_flags_posn
_atom_site_refinement_flags_adp
_atom_site_refinement_flags_occupancy
_atom_site_disorder_assembly
_atom_site_disorder_group
F1 F -1.3669(9) -0.32286(18) -0.4321(6) 0.0658(14) Uani 1 1 d . . . . .
F2 F -1.3922(10) -0.31950(17) -0.1951(7) 0.0686(16) Uani 1 1 d . . . . .
F3 F -0.9747(13) -0.3672(2) -0.1328(7) 0.090(2) Uani 1 1 d . . . . .
F4 F -0.9535(11) -0.36973(17) -0.3692(8) 0.0807(19) Uani 1 1 d . . . . .
F5 F -1.278(2) -0.4145(5) -0.4605(14) 0.064(5) Uani 0.390(15) 1 d . . P A 2
F6 F -1.4542(17) -0.4035(3) -0.3947(14) 0.070(4) Uani 0.610(15) 1 d . . P A 1
F7 F -1.491(2) -0.3997(4) -0.2835(19) 0.056(5) Uani 0.390(15) 1 d . . P A 2
F8 F -1.369(2) -0.4059(3) -0.1468(12) 0.073(4) Uani 0.610(15) 1 d . . P A 1
F9 F -1.205(3) -0.4505(5) -0.0941(14) 0.050(5) Uani 0.334(15) 1 d . . P B 2
F10 F -0.930(8) -0.4451(13) -0.179(3) 0.055(7) Uani 0.334(15) 1 d . U P B 2
F11 F -0.923(3) -0.4510(6) -0.231(2) 0.058(4) Uani 0.666(15) 1 d . . P B 1
F12 F -1.0924(19) -0.4519(3) -0.4284(9) 0.077(3) Uani 0.666(15) 1 d . . P B 1
F13 F -1.3002(17) -0.4894(3) -0.1084(9) 0.065(3) Uani 0.646(17) 1 d . . P C 1
F14 F -1.534(4) -0.4877(7) -0.330(3) 0.041(3) Uani 0.646(17) 1 d . . P C 1
F15 F -1.495(9) -0.4787(14) -0.347(7) 0.054(8) Uani 0.354(17) 1 d . . P C 2
F16 F -1.205(3) -0.4971(5) -0.4434(13) 0.048(5) Uani 0.354(17) 1 d . . P C 2
F17 F -1.191(2) -0.5324(4) -0.4471(10) 0.077(4) Uani 0.618(16) 1 d . . P C 1
F18 F -0.9439(19) -0.5331(3) -0.2368(18) 0.067(3) Uani 0.618(16) 1 d . . P C 1
F19 F -0.988(3) -0.5315(5) -0.155(2) 0.057(5) Uani 0.382(16) 1 d . . P C 2
F20 F -1.362(3) -0.5307(6) -0.1046(15) 0.070(6) Uani 0.382(16) 1 d . . P C 2
F21 F -1.265(3) -0.5757(4) -0.1065(12) 0.096(5) Uani 0.588(18) 1 d . . P C 1
F22 F -1.137(3) -0.5812(5) -0.3960(18) 0.076(6) Uani 0.412(18) 1 d . . P C 2
F23 F -1.221(2) -0.6046(3) -0.3152(16) 0.083(4) Uani 0.588(18) 1 d . . P C 1
F24 F -1.268(3) -0.6054(5) -0.207(3) 0.089(7) Uani 0.412(18) 1 d . . P C 2
F25 F -1.510(3) -0.5717(5) -0.3780(18) 0.054(4) Uani 0.412(18) 1 d . . P C 2
F26 F -1.549(2) -0.5702(4) -0.294(2) 0.084(4) Uani 0.588(18) 1 d . . P C 1
O1 O -0.9911(13) -0.2714(2) -0.1450(8) 0.0724(19) Uani 1 1 d . . . . .
O2 O -1.1580(15) -0.2942(2) -0.6979(8) 0.077(2) Uani 1 1 d . . . . .
H2A H -1.1802 -0.2715 -0.7428 0.115 Uiso 1 1 calc GR . . . .
O3 O -1.1689(15) -0.2261(3) -0.9032(8) 0.084(2) Uani 1 1 d . . . . .
H3A H -1.0711 -0.2047 -0.8948 0.127 Uiso 1 1 d R . . . .
H3B H -1.1356 -0.2416 -0.9742 0.127 Uiso 1 1 d R . . . .
N1 N -0.0295(14) -0.0573(2) -0.1465(10) 0.062(2) Uani 1 1 d . . . . .
N2 N 0.1575(13) -0.0946(2) -0.4865(9) 0.0546(18) Uani 1 1 d . . . . .
N3 N 0.1439(16) -0.1502(3) -0.8397(9) 0.068(2) Uani 1 1 d . . . . .
N4 N -0.9561(13) -0.2759(2) -0.3950(8) 0.0520(17) Uani 1 1 d . . . . .
H4 H -1.0185 -0.2883 -0.4770 0.062 Uiso 1 1 calc R . . . .
C1 C 0.0381(18) -0.0276(3) -0.0417(14) 0.070(3) Uani 1 1 d . . . . .
H1 H -0.0587 -0.0246 0.0327 0.084 Uiso 1 1 calc R . . . .
C2 C 0.2388(19) -0.0014(3) -0.0351(14) 0.071(3) Uani 1 1 d . . . . .
H2 H 0.2719 0.0196 0.0377 0.086 Uiso 1 1 calc R . . . .
C3 C 0.3911(17) -0.0076(3) -0.1427(12) 0.063(3) Uani 1 1 d . . . . .
H3 H 0.5316 0.0088 -0.1415 0.076 Uiso 1 1 calc R . . . .
C4 C 0.3303(16) -0.0381(3) -0.2497(12) 0.059(2) Uani 1 1 d . . . . .
H4A H 0.4306 -0.0427 -0.3214 0.071 Uiso 1 1 calc R . . . .
C5 C 0.1194(15) -0.0624(3) -0.2520(10) 0.054(2) Uani 1 1 d . . . . .
C6 C 0.0457(16) -0.0950(3) -0.3638(10) 0.052(2) Uani 1 1 d . . . . .
C7 C -0.1334(16) -0.1250(3) -0.3467(10) 0.052(2) Uani 1 1 d . . . . .
H7 H -0.2098 -0.1240 -0.2624 0.063 Uiso 1 1 calc R . . . .
C8 C -0.1995(16) -0.1564(3) -0.4546(10) 0.054(2) Uani 1 1 d . . . . .
C9 C -0.0844(17) -0.1552(3) -0.5796(10) 0.058(2) Uani 1 1 d . . . . .
H9 H -0.1251 -0.1751 -0.6556 0.070 Uiso 1 1 calc R . . . .
C10 C 0.0909(17) -0.1246(3) -0.5918(11) 0.056(2) Uani 1 1 d . . . . .
C11 C 0.2182(17) -0.1227(3) -0.7254(12) 0.062(3) Uani 1 1 d . . . . .
C12 C 0.4095(19) -0.0938(3) -0.7295(13) 0.071(3) Uani 1 1 d . . . . .
H12 H 0.4559 -0.0751 -0.6504 0.086 Uiso 1 1 calc R . . . .
C13 C 0.530(2) -0.0933(4) -0.8533(14) 0.076(3) Uani 1 1 d . . . . .
H13 H 0.6583 -0.0744 -0.8581 0.091 Uiso 1 1 calc R . . . .
C14 C 0.456(2) -0.1213(4) -0.9684(13) 0.078(3) Uani 1 1 d . . . . .
H14 H 0.5328 -0.1216 -1.0524 0.093 Uiso 1 1 calc R . . . .
C15 C 0.264(2) -0.1492(4) -0.9578(12) 0.078(3) Uani 1 1 d . . . . .
H15 H 0.2157 -0.1681 -1.0361 0.093 Uiso 1 1 calc R . . . .
C16 C -0.3909(17) -0.1881(3) -0.4368(10) 0.056(2) Uani 1 1 d . . . . .
C17 C -0.5109(16) -0.2106(3) -0.5557(10) 0.060(2) Uani 1 1 d . . . . .
H17 H -0.4664 -0.2063 -0.6493 0.072 Uiso 1 1 calc R . . . .
C18 C -0.6987(15) -0.2399(3) -0.5429(10) 0.054(2) Uani 1 1 d . . . . .
H18 H -0.7768 -0.2548 -0.6257 0.065 Uiso 1 1 calc R . . . .
C19 C -0.7637(16) -0.2457(3) -0.4027(10) 0.052(2) Uani 1 1 d . . . . .
C20 C -0.636(2) -0.2260(3) -0.2779(11) 0.069(3) Uani 1 1 d . . . . .
H20 H -0.6725 -0.2316 -0.1831 0.083 Uiso 1 1 calc R . . . .
C21 C -0.450(2) -0.1975(3) -0.2979(11) 0.071(3) Uani 1 1 d . . . . .
H21 H -0.3625 -0.1842 -0.2140 0.085 Uiso 1 1 calc R . . . .
C22 C -1.0484(17) -0.2867(3) -0.2707(11) 0.055(2) Uani 1 1 d . . . . .
C23 C -1.2345(16) -0.3231(3) -0.2933(10) 0.055(2) Uani 1 1 d . . . . .
C24 C -1.1051(15) -0.3669(3) -0.2691(9) 0.051(2) Uani 1 1 d . . . . .
C25 C -1.2670(16) -0.4065(3) -0.2850(12) 0.060(2) Uani 1 1 d . . . . .
C26 C -1.1517(19) -0.4489(3) -0.2730(14) 0.072(3) Uani 1 1 d . . . . .
C27 C -1.2848(18) -0.4891(4) -0.2743(16) 0.074(3) Uani 1 1 d . . . . .
C28 C -1.182(3) -0.5312(5) -0.303(2) 0.055(4) Uani 0.618(16) 1 d . . P C 1
C29 C -1.223(5) -0.5319(8) -0.218(4) 0.052(7) Uani 0.382(16) 1 d . . P C 2
C30 C -1.301(2) -0.5713(4) -0.2700(17) 0.082(3) Uani 1 1 d . . . . .
C31 C -1.313(3) -0.3256(4) -0.7750(19) 0.116(5) Uani 1 1 d . . . . .
H31A H -1.2709 -0.3298 -0.8727 0.175 Uiso 1 1 calc GR . . . .
H31B H -1.4811 -0.3165 -0.7847 0.175 Uiso 1 1 calc GR . . . .
H31C H -1.2928 -0.3517 -0.7200 0.175 Uiso 1 1 calc GR . . . .

loop_
_atom_site_aniso_label
_atom_site_aniso_U_11
_atom_site_aniso_U_22
_atom_site_aniso_U_33
_atom_site_aniso_U_23
_atom_site_aniso_U_13
_atom_site_aniso_U_12
F1 0.058(3) 0.073(4) 0.069(4) 0.022(3) 0.020(3) 0.009(3)
F2 0.070(3) 0.062(3) 0.087(4) 0.008(3) 0.052(3) 0.014(3)
F3 0.113(5) 0.073(4) 0.070(4) -0.012(3) -0.029(4) 0.027(3)
F4 0.085(4) 0.056(3) 0.120(5) 0.004(3) 0.075(4) 0.006(3)
F5 0.061(9) 0.090(11) 0.042(7) 0.000(6) 0.012(6) -0.011(7)
F6 0.059(6) 0.065(6) 0.085(8) 0.020(5) 0.006(6) 0.005(5)
F7 0.038(6) 0.069(9) 0.066(13) -0.005(7) 0.021(7) 0.011(6)
F8 0.096(7) 0.061(6) 0.080(8) 0.014(5) 0.067(7) 0.024(5)
F9 0.066(9) 0.059(11) 0.031(7) 0.001(6) 0.023(6) 0.010(8)
F10 0.051(11) 0.060(14) 0.051(14) -0.029(10) -0.001(11) 0.019(9)
F11 0.041(5) 0.049(7) 0.084(12) -0.017(8) 0.009(8) 0.010(4)
F12 0.109(7) 0.082(7) 0.050(5) -0.010(4) 0.041(5) -0.010(5)
F13 0.092(6) 0.061(7) 0.048(4) 0.003(4) 0.033(4) -0.004(5)
F14 0.028(7) 0.037(10) 0.062(7) 0.013(7) 0.016(5) -0.005(6)
F15 0.055(16) 0.034(14) 0.079(17) 0.007(11) 0.030(11) -0.027(10)
F16 0.072(9) 0.044(10) 0.031(7) 0.001(5) 0.017(6) 0.001(7)
F17 0.111(8) 0.075(9) 0.053(6) 0.010(5) 0.040(5) 0.035(6)
F18 0.054(6) 0.056(6) 0.086(9) 0.004(6) -0.002(6) 0.007(4)
F19 0.051(9) 0.071(10) 0.047(9) 0.001(8) 0.005(8) 0.016(6)
F20 0.068(9) 0.103(16) 0.044(7) 0.013(7) 0.025(7) 0.022(9)
F21 0.168(13) 0.074(9) 0.054(6) -0.002(5) 0.042(7) -0.027(7)
F22 0.073(9) 0.078(12) 0.084(11) -0.019(9) 0.030(8) 0.007(8)
F23 0.117(9) 0.058(7) 0.082(8) 0.013(6) 0.045(7) 0.026(6)
F24 0.089(11) 0.070(12) 0.104(17) 0.002(11) 0.005(10) 0.009(9)
F25 0.050(8) 0.064(9) 0.052(8) 0.005(7) 0.020(7) -0.003(6)
F26 0.064(7) 0.054(6) 0.135(14) 0.002(8) 0.015(8) -0.006(5)
O1 0.082(4) 0.089(5) 0.055(4) 0.000(4) 0.034(3) -0.005(4)
O2 0.102(5) 0.064(5) 0.070(4) -0.008(3) 0.031(4) -0.021(4)
O3 0.097(5) 0.088(5) 0.079(5) -0.013(4) 0.046(4) -0.010(4)
N1 0.063(4) 0.049(4) 0.088(6) -0.013(4) 0.050(4) -0.003(4)
N2 0.053(4) 0.048(4) 0.071(5) 0.013(4) 0.037(4) 0.010(3)
N3 0.072(5) 0.081(6) 0.060(5) 0.006(4) 0.037(4) 0.010(4)
N4 0.061(4) 0.053(4) 0.048(4) 0.000(3) 0.028(3) 0.004(4)
C1 0.062(5) 0.057(6) 0.103(7) -0.012(5) 0.052(5) -0.007(5)
C2 0.072(6) 0.053(6) 0.101(8) -0.006(5) 0.051(6) -0.008(5)
C3 0.058(5) 0.051(6) 0.091(7) 0.002(5) 0.042(5) -0.008(4)
C4 0.058(5) 0.047(5) 0.084(6) 0.017(5) 0.044(5) 0.008(4)
C5 0.053(5) 0.047(5) 0.070(5) 0.006(4) 0.038(4) 0.005(4)
C6 0.054(4) 0.048(5) 0.063(6) 0.001(4) 0.032(4) 0.006(4)
C7 0.064(5) 0.042(5) 0.060(5) 0.010(4) 0.036(4) 0.005(4)
C8 0.062(5) 0.052(5) 0.053(5) 0.005(4) 0.030(4) 0.011(4)
C9 0.067(5) 0.061(6) 0.053(5) -0.005(4) 0.031(4) -0.001(5)
C10 0.063(5) 0.048(5) 0.065(5) 0.009(4) 0.035(4) 0.010(4)
C11 0.058(5) 0.059(6) 0.079(7) 0.012(5) 0.045(5) 0.013(4)
C12 0.073(6) 0.070(7) 0.084(7) 0.016(5) 0.049(6) 0.009(5)
C13 0.067(6) 0.077(7) 0.097(9) 0.023(7) 0.050(6) 0.011(5)
C14 0.084(7) 0.092(8) 0.070(7) 0.023(6) 0.050(6) 0.022(6)
C15 0.083(7) 0.096(9) 0.064(6) 0.006(6) 0.042(5) 0.015(6)
C16 0.072(5) 0.050(5) 0.054(5) -0.003(4) 0.036(4) 0.002(4)
C17 0.060(5) 0.069(6) 0.060(6) 0.020(5) 0.038(5) 0.019(5)
C18 0.057(5) 0.063(6) 0.045(4) 0.007(4) 0.020(4) 0.006(4)
C19 0.059(5) 0.036(4) 0.070(6) -0.002(4) 0.034(4) 0.005(4)
C20 0.105(8) 0.055(6) 0.059(6) -0.008(5) 0.049(6) -0.015(6)
C21 0.098(7) 0.060(6) 0.064(6) -0.012(5) 0.042(6) -0.017(5)
C22 0.063(5) 0.052(5) 0.057(6) 0.007(4) 0.028(4) 0.009(4)
C23 0.053(5) 0.062(6) 0.057(5) 0.009(4) 0.032(4) 0.006(4)
C24 0.049(4) 0.068(6) 0.042(5) 0.002(4) 0.020(4) 0.010(4)
C25 0.042(4) 0.071(7) 0.069(6) 0.017(5) 0.015(5) 0.006(4)
C26 0.047(5) 0.063(7) 0.099(9) -0.013(6) -0.005(5) 0.004(5)
C27 0.041(5) 0.064(7) 0.112(9) 0.009(6) -0.006(5) 0.000(5)
C28 0.064(10) 0.064(11) 0.035(9) 0.007(8) 0.003(8) 0.029(8)
C29 0.049(14) 0.045(15) 0.058(19) -0.001(13) -0.006(13) 0.008(10)
C30 0.071(7) 0.057(7) 0.115(10) 0.013(7) 0.005(7) 0.000(6)
C31 0.148(14) 0.082(9) 0.125(12) -0.024(9) 0.036(10) -0.030(9)

loop_
_atom_type_symbol
_atom_type_description
_atom_type_scat_dispersion_real
_atom_type_scat_dispersion_imag
_atom_type_scat_source
C C 0.0181 0.0091 'International Tables Vol C Tables 4.2.6.8 and 6.1.1.4'
H H 0.0000 0.0000 'International Tables Vol C Tables 4.2.6.8 and 6.1.1.4'
F F 0.0727 0.0534 'International Tables Vol C Tables 4.2.6.8 and 6.1.1.4'
N N 0.0311 0.0180 'International Tables Vol C Tables 4.2.6.8 and 6.1.1.4'
O O 0.0492 0.0322 'International Tables Vol C Tables 4.2.6.8 and 6.1.1.4'

loop_
_geom_angle_atom_site_label_1
_geom_angle_atom_site_label_2
_geom_angle_atom_site_label_3
_geom_angle
C31 O2 H2A 109.5
H3A O3 H3B 108.0
C1 N1 C5 116.6(8)
C10 N2 C6 117.7(7)
C15 N3 C11 117.6(10)
C19 N4 H4 117.0
C22 N4 H4 117.0
C22 N4 C19 126.1(8)
N1 C1 H1 117.3
N1 C1 C2 125.4(9)
C2 C1 H1 117.3
C1 C2 H2 121.5
C1 C2 C3 117.1(10)
C3 C2 H2 121.5
C2 C3 H3 120.5
C4 C3 C2 119.1(9)
C4 C3 H3 120.5
C3 C4 H4A 119.8
C3 C4 C5 120.4(8)
C5 C4 H4A 119.8
N1 C5 C4 121.4(9)
N1 C5 C6 116.0(7)
C4 C5 C6 122.5(7)
N2 C6 C5 116.9(7)
N2 C6 C7 121.5(8)
C7 C6 C5 121.6(7)
C6 C7 H7 119.6
C6 C7 C8 120.8(7)
C8 C7 H7 119.6
C7 C8 C16 120.7(7)
C9 C8 C7 116.7(8)
C9 C8 C16 122.5(9)
C8 C9 H9 119.9
C10 C9 C8 120.2(9)
C10 C9 H9 119.9
N2 C10 C9 123.1(7)
N2 C10 C11 115.7(8)
C9 C10 C11 121.2(9)
N3 C11 C10 117.8(8)
N3 C11 C12 121.9(8)
C12 C11 C10 120.3(10)
C11 C12 H12 120.3
C13 C12 C11 119.4(12)
C13 C12 H12 120.3
C12 C13 H13 120.7
C14 C13 C12 118.6(11)
C14 C13 H13 120.7
C13 C14 H14 120.4
C13 C14 C15 119.3(9)
C15 C14 H14 120.4
N3 C15 C14 123.2(12)
N3 C15 H15 118.4
C14 C15 H15 118.4
C17 C16 C8 121.8(7)
C17 C16 C21 116.8(9)
C21 C16 C8 121.4(9)
C16 C17 H17 118.5
C16 C17 C18 123.0(8)
C18 C17 H17 118.5
C17 C18 H18 121.1
C19 C18 C17 117.8(9)
C19 C18 H18 121.1
C18 C19 N4 115.9(8)
C20 C19 N4 122.8(8)
C20 C19 C18 121.2(8)
C19 C20 H20 120.9
C19 C20 C21 118.1(8)
C21 C20 H20 120.9
C16 C21 C20 122.8(10)
C16 C21 H21 118.6
C20 C21 H21 118.6
O1 C22 N4 126.7(9)
O1 C22 C23 118.9(7)
N4 C22 C23 114.4(8)
F1 C23 C22 111.7(7)
F1 C23 C24 107.7(7)
F2 C23 F1 107.8(7)
F2 C23 C22 109.9(7)
F2 C23 C24 108.3(7)
C22 C23 C24 111.4(7)
F3 C24 F4 109.1(8)
F3 C24 C23 107.8(7)
F3 C24 C25 107.6(8)
F4 C24 C23 106.9(7)
F4 C24 C25 107.6(7)
C25 C24 C23 117.7(7)
F6 C25 F8 106.4(9)
F6 C25 C24 112.8(8)
F6 C25 C26 113.4(10)
F7 C25 F5 99.2(12)
F7 C25 C24 114.8(10)
F7 C25 C26 124.6(11)
F8 C25 C24 102.2(9)
F8 C25 C26 99.9(8)
C24 C25 F5 98.5(7)
C26 C25 F5 82.9(9)
C26 C25 C24 119.6(7)
F10 C26 F9 71.8(16)
F10 C26 C25 107.2(18)
F10 C26 C27 118(2)
F11 C26 F12 85.4(11)
F11 C26 C25 117.8(12)
F11 C26 C27 115.8(12)
C25 C26 F9 87.5(8)
C25 C26 F12 98.3(9)
C27 C26 F9 79.5(9)
C27 C26 F12 97.2(9)
C27 C26 C25 125.0(8)
F14 C27 F13 98.5(13)
F14 C27 C26 116.2(12)
F14 C27 C28 110.6(15)
F15 C27 F16 85(3)
F15 C27 C26 101.2(19)
F15 C27 C29 124(2)
C26 C27 F13 96.1(9)
C26 C27 F16 86.1(9)
C26 C27 C28 124.8(11)
C28 C27 F13 104.6(11)
C29 C27 F16 95.7(18)
C29 C27 C26 134.9(12)
F17 C28 F18 108.4(16)
F17 C28 C27 104.3(13)
F17 C28 C30 103.4(14)
F18 C28 C27 109.6(14)
F18 C28 C30 107.8(12)
C30 C28 C27 122.5(15)
F19 C29 F20 108(3)
F19 C29 C27 107(2)
F19 C29 C30 113(2)
F20 C29 C27 96.2(19)
C30 C29 F20 96(2)
C30 C29 C27 132(2)
F21 C30 C28 106.9(12)
F23 C30 F21 104.9(12)
F23 C30 F26 112.3(13)
F23 C30 C28 117.7(14)
F24 C30 F22 95.7(16)
F24 C30 F25 111.6(14)
F24 C30 C29 129(2)
F25 C30 F22 89.8(12)
F26 C30 F21 97.6(14)
F26 C30 C28 114.6(12)
C29 C30 F22 103.8(18)
C29 C30 F25 115.5(15)
O2 C31 H31A 109.5
O2 C31 H31B 109.5
O2 C31 H31C 109.5
H31A C31 H31B 109.5
H31A C31 H31C 109.5
H31B C31 H31C 109.5

loop_
_geom_bond_atom_site_label_1
_geom_bond_atom_site_label_2
_geom_bond_distance
F1 C23 1.347(11)
F2 C23 1.346(9)
F3 C24 1.324(11)
F4 C24 1.332(9)
F5 C25 1.601(16)
F6 C25 1.315(14)
F7 C25 1.255(15)
F8 C25 1.454(13)
F9 C26 1.694(17)
F10 C26 1.38(4)
F11 C26 1.26(2)
F12 C26 1.498(15)
F13 C27 1.518(16)
F14 C27 1.39(2)
F15 C27 1.28(6)
F16 C27 1.681(18)
F17 C28 1.30(2)
F18 C28 1.35(2)
F19 C29 1.33(3)
F20 C29 1.38(4)
F21 C30 1.468(18)
F22 C30 1.598(19)
F23 C30 1.235(16)
F24 C30 1.21(2)
F25 C30 1.38(2)
F26 C30 1.349(17)
O1 C22 1.229(12)
O2 H2A 0.8200
O2 C31 1.416(15)
O3 H3A 0.8603
O3 H3B 0.8511
N1 C1 1.341(13)
N1 C5 1.367(10)
N2 C6 1.356(10)
N2 C10 1.350(12)
N3 C11 1.361(14)
N3 C15 1.345(12)
N4 H4 0.8600
N4 C19 1.435(11)
N4 C22 1.351(11)
C1 H1 0.9300
C1 C2 1.376(14)
C2 H2 0.9300
C2 C3 1.401(13)
C3 H3 0.9300
C3 C4 1.367(15)
C4 H4A 0.9300
C4 C5 1.390(12)
C5 C6 1.452(13)
C6 C7 1.394(12)
C7 H7 0.9300
C7 C8 1.397(13)
C8 C9 1.385(11)
C8 C16 1.482(13)
C9 H9 0.9300
C9 C10 1.383(13)
C10 C11 1.496(12)
C11 C12 1.398(14)
C12 H12 0.9300
C12 C13 1.394(13)
C13 H13 0.9300
C13 C14 1.375(17)
C14 H14 0.9300
C14 C15 1.392(17)
C15 H15 0.9300
C16 C17 1.367(14)
C16 C21 1.382(12)
C17 H17 0.9300
C17 C18 1.406(13)
C18 H18 0.9300
C18 C19 1.386(12)
C19 C20 1.378(14)
C20 H20 0.9300
C20 C21 1.398(14)
C21 H21 0.9300
C22 C23 1.531(14)
C23 C24 1.551(13)
C24 C25 1.529(14)
C25 C26 1.476(15)
C26 C27 1.462(16)
C27 C28 1.48(2)
C27 C29 1.46(3)
C28 C30 1.48(2)
C29 C30 1.37(3)
C31 H31A 0.9600
C31 H31B 0.9600
C31 H31C 0.9600

loop_
_geom_torsion_atom_site_label_1
_geom_torsion_atom_site_label_2
_geom_torsion_atom_site_label_3
_geom_torsion_atom_site_label_4
_geom_torsion
F1 C23 C24 F3 179.9(7)
F1 C23 C24 F4 62.8(9)
F1 C23 C24 C25 -58.3(8)
F2 C23 C24 F3 -63.8(10)
F2 C23 C24 F4 179.1(8)
F2 C23 C24 C25 58.0(10)
F3 C24 C25 F5 -148.8(8)
F3 C24 C25 F6 160.6(9)
F3 C24 C25 F7 106.9(13)
F3 C24 C25 F8 46.8(9)
F3 C24 C25 C26 -62.1(10)
F4 C24 C25 F5 -31.4(10)
F4 C24 C25 F6 -82.0(11)
F4 C24 C25 F7 -135.7(12)
F4 C24 C25 F8 164.3(8)
F4 C24 C25 C26 55.3(11)
F5 C25 C26 F9 -164.6(9)
F5 C25 C26 F10 125.3(19)
F5 C25 C26 C27 -89.3(12)
F6 C25 C26 F11 146.0(14)
F6 C25 C26 F12 56.8(11)
F6 C25 C26 C27 -48.0(15)
F7 C25 C26 F9 -68.2(15)
F7 C25 C26 F10 -138(2)
F7 C25 C26 C27 7(2)
F8 C25 C26 F11 -101.3(15)
F8 C25 C26 F12 169.6(9)
F8 C25 C26 C27 64.8(13)
F9 C26 C27 F15 105(3)
F9 C26 C27 F16 -170.4(9)
F9 C26 C27 C29 -76(3)
F10 C26 C27 F15 168(3)
F10 C26 C27 F16 -107.8(17)
F10 C26 C27 C29 -14(3)
F11 C26 C27 F13 81.5(14)
F11 C26 C27 F14 -175.9(18)
F11 C26 C27 C28 -31(2)
F12 C26 C27 F13 169.9(8)
F12 C26 C27 F14 -87.5(17)
F12 C26 C27 C28 57.5(15)
F13 C27 C28 F17 174.2(12)
F13 C27 C28 F18 -69.9(16)
F13 C27 C28 C30 57.7(16)
F14 C27 C28 F17 69.1(18)
F14 C27 C28 F18 -175.0(16)
F14 C27 C28 C30 -47(2)
F15 C27 C29 F19 177(4)
F15 C27 C29 F20 -72(4)
F15 C27 C29 C30 31(5)
F16 C27 C29 F19 89(2)
F16 C27 C29 F20 -160.4(15)
F16 C27 C29 C30 -57(3)
F17 C28 C30 F21 171.4(12)
F17 C28 C30 F23 53.8(17)
F17 C28 C30 F26 -81.6(18)
F18 C28 C30 F21 56.8(18)
F18 C28 C30 F23 -61(2)
F18 C28 C30 F26 163.8(18)
F19 C29 C30 F22 -62(3)
F19 C29 C30 F24 47(4)
F19 C29 C30 F25 -159(2)
F20 C29 C30 F22 -174.6(14)
F20 C29 C30 F24 -66(3)
F20 C29 C30 F25 89(2)
O1 C22 C23 F1 149.7(8)
O1 C22 C23 F2 30.1(12)
O1 C22 C23 C24 -89.9(9)
N1 C1 C2 C3 -3.2(18)
N1 C5 C6 N2 166.2(8)
N1 C5 C6 C7 -13.1(13)
N2 C6 C7 C8 1.5(14)
N2 C10 C11 N3 -175.1(9)
N2 C10 C11 C12 5.9(13)
N3 C11 C12 C13 -0.6(16)
N4 C19 C20 C21 179.3(9)
N4 C22 C23 F1 -32.9(10)
N4 C22 C23 F2 -152.5(8)
N4 C22 C23 C24 87.5(9)
C1 N1 C5 C4 0.2(14)
C1 N1 C5 C6 179.3(9)
C1 C2 C3 C4 1.8(17)
C2 C3 C4 C5 0.4(15)
C3 C4 C5 N1 -1.5(14)
C3 C4 C5 C6 179.5(9)
C4 C5 C6 N2 -14.7(13)
C4 C5 C6 C7 165.9(9)
C5 N1 C1 C2 2.2(17)
C5 C6 C7 C8 -179.1(8)
C6 N2 C10 C9 0.0(13)
C6 N2 C10 C11 179.6(8)
C6 C7 C8 C9 -2.0(14)
C6 C7 C8 C16 -179.7(8)
C7 C8 C9 C10 1.5(14)
C7 C8 C16 C17 160.1(9)
C7 C8 C16 C21 -22.3(14)
C8 C9 C10 N2 -0.5(14)
C8 C9 C10 C11 179.9(9)
C8 C16 C17 C18 -177.9(8)
C8 C16 C21 C20 177.5(10)
C9 C8 C16 C17 -17.5(15)
C9 C8 C16 C21 160.2(10)
C9 C10 C11 N3 4.5(14)
C9 C10 C11 C12 -174.4(9)
C10 N2 C6 C5 -179.9(8)
C10 N2 C6 C7 -0.5(12)
C10 C11 C12 C13 178.3(9)
C11 N3 C15 C14 -0.7(17)
C11 C12 C13 C14 0.2(17)
C12 C13 C14 C15 -0.1(17)
C13 C14 C15 N3 0.4(18)
C15 N3 C11 C10 -178.1(9)
C15 N3 C11 C12 0.8(16)
C16 C8 C9 C10 179.1(9)
C16 C17 C18 C19 0.3(14)
C17 C16 C21 C20 -4.8(16)
C17 C18 C19 N4 -180.0(8)
C17 C18 C19 C20 -5.0(13)
C18 C19 C20 C21 4.6(15)
C19 N4 C22 O1 3.1(15)
C19 N4 C22 C23 -174.0(8)
C19 C20 C21 C16 0.4(17)
C21 C16 C17 C18 4.4(14)
C22 N4 C19 C18 179.9(8)
C22 N4 C19 C20 4.9(13)
C22 C23 C24 F3 57.1(8)
C22 C23 C24 F4 -60.0(9)
C22 C23 C24 C25 178.9(7)
C23 C24 C25 F5 89.3(9)
C23 C24 C25 F6 38.7(12)
C23 C24 C25 F7 -15.1(14)
C23 C24 C25 F8 -75.1(9)
C23 C24 C25 C26 176.0(8)
C24 C25 C26 F9 99.6(10)
C24 C25 C26 F10 30(2)
C24 C25 C26 F11 9.0(17)
C24 C25 C26 F12 -80.2(9)
C24 C25 C26 C27 175.0(10)
C25 C26 C27 F13 -84.7(11)
C25 C26 C27 F14 18(2)
C25 C26 C27 F15 26(3)
C25 C26 C27 F16 110.2(12)
C25 C26 C27 C28 162.9(13)
C25 C26 C27 C29 -156(2)
C26 C27 C28 F17 -77.5(17)
C26 C27 C28 F18 38(2)
C26 C27 C28 C30 166.0(13)
C26 C27 C29 F19 -2(4)
C26 C27 C29 F20 109(2)
C26 C27 C29 C30 -147(2)
C27 C28 C30 F21 -71.6(16)
C27 C28 C30 F23 170.8(15)
C27 C28 C30 F26 35(2)
C27 C29 C30 F22 82(3)
C27 C29 C30 F24 -169(3)
C27 C29 C30 F25 -15(4)

loop_
_twin_individual_id
_twin_individual_mass_fraction_refined
1 0.9(4)
2 0.1(4)
